data_1508459
loop_
_publ_author_name
'Suzuki, Hideto'
'Akutsu, Hiroki'
'Yamada, Jun-ichi'
'Nakatsuji, Shinichi'

_publ_section_title
;
 Single-Component Charge-Transfer Crystals Based on Spin-Carrying TCNQ
 (7,7,8,8-Tetracyanoquinodimethane) Derivatives
;
_journal_issue 2
_journal_name_full Crystals
_journal_page_first 662
_journal_page_last 668
_journal_paper_doi 10.3390/cryst2020662
_journal_volume 2
_journal_year 2012
_chemical_formula_moiety 'C34 H40 N6 O8, 2(C H2 Cl2)'
_chemical_formula_sum 'C36 H44 Cl4 N6 O8'
_chemical_formula_weight 830.59
_space_group_IT_number 14
_symmetry_cell_setting monoclinic
_symmetry_Int_Tables_number 14
_symmetry_space_group_name_Hall '-P 2yn'
_symmetry_space_group_name_H-M 'P 1 21/n 1'
_atom_sites_solution_hydrogens geom
_atom_sites_solution_primary direct
_atom_sites_solution_secondary difmap
_cell_angle_alpha 90.0000
_cell_angle_beta 102.920(5)
_cell_angle_gamma 90.0000
_cell_formula_units_Z 2
_cell_length_a 12.890(4)
_cell_length_b 9.700(3)
_cell_length_c 16.890(5)
_cell_measurement_reflns_used 5461
_cell_measurement_temperature 293
_cell_measurement_theta_max 30.10
_cell_measurement_theta_min 2.44
_cell_volume 2058.3(11)
_computing_cell_refinement CrystalClear
_computing_data_collection 'CrystalClear (Rigaku Inc., 2008)'
_computing_data_reduction CrystalClear
_computing_molecular_graphics 'CrystalStructure 4.0'
_computing_publication_material 'CrystalStructure 4.0 (Rigaku, 2010)'
_computing_structure_refinement 'SHELXL97 (Sheldrick, 2008)'
_computing_structure_solution 'Il Milione (Burla, et al., 2007)'
_diffrn_ambient_temperature 293
_diffrn_detector_area_resol_mean 7.314
_diffrn_measured_fraction_theta_full 0.970
_diffrn_measured_fraction_theta_max 0.970
_diffrn_measurement_device_type 'Rigaku Mercury70'
_diffrn_measurement_method \w
_diffrn_radiation_type 'Mo K\a'
_diffrn_radiation_wavelength 0.71075
_diffrn_reflns_av_R_equivalents 0.0201
_diffrn_reflns_limit_h_max 11
_diffrn_reflns_limit_h_min -16
_diffrn_reflns_limit_k_max 9
_diffrn_reflns_limit_k_min -12
_diffrn_reflns_limit_l_max 21
_diffrn_reflns_limit_l_min -19
_diffrn_reflns_number 8842
_diffrn_reflns_theta_full 27.50
_diffrn_reflns_theta_max 27.50
_diffrn_standards_number 0
_exptl_absorpt_coefficient_mu 0.343
_exptl_absorpt_correction_T_max 0.934
_exptl_absorpt_correction_T_min 0.907
_exptl_absorpt_correction_type numerical
_exptl_absorpt_process_details 'NUMABS (Rigaku, 1999)'
_exptl_crystal_colour black
_exptl_crystal_density_diffrn 1.340
_exptl_crystal_density_method 'not measured'
_exptl_crystal_description block
_exptl_crystal_F_000 868.00
_exptl_crystal_size_max 0.400
_exptl_crystal_size_mid 0.200
_exptl_crystal_size_min 0.200
_refine_diff_density_max 0.550
_refine_diff_density_min -0.390
_refine_ls_extinction_method none
_refine_ls_goodness_of_fit_ref 1.026
_refine_ls_hydrogen_treatment constr
_refine_ls_number_parameters 244
_refine_ls_number_reflns 4586
_refine_ls_number_restraints 0
_refine_ls_R_factor_gt 0.0607
_refine_ls_shift/su_max 0.000
_refine_ls_structure_factor_coef Fsqd
_refine_ls_weighting_details 'w = 1/[\s^2^(Fo^2^)+(0.0911P)^2^+0.5493P] where P=(Fo^2^+2Fc^2^)/3'
_refine_ls_weighting_scheme calc
_refine_ls_wR_factor_ref 0.1906
_reflns_number_gt 2927
_reflns_number_total 4586
_reflns_threshold_expression F^2^>2.0\s(F^2^)
_cod_data_source_file C36H44Cl4N6O8_P21_n_crystals-16544-2_crystals-02-00662-s001_DC194.cif
_cod_data_source_block V111017a_chateigner_1508459
_cod_original_cell_volume 2058.3(9)
_cod_database_code 1508459

loop_
_symmetry_equiv_pos_site_id
_symmetry_equiv_pos_as_xyz
1 +X,+Y,+Z
2 1/2-X,1/2+Y,1/2-Z
3 -X,-Y,-Z
4 1/2+X,1/2-Y,1/2+Z

loop_
_atom_site_label
_atom_site_type_symbol
_atom_site_fract_x
_atom_site_fract_y
_atom_site_fract_z
_atom_site_U_iso_or_equiv
_atom_site_adp_type
_atom_site_occupancy
_atom_site_symmetry_multiplicity
_atom_site_calc_flag
_atom_site_refinement_flags
Cl15 Cl 1.13540(11) 0.47352(15) 0.26082(10) 0.1324(6) Uani 1.0 4 d .
Cl18 Cl 0.95248(8) 0.63655(11) 0.27286(6) 0.0890(4) Uani 1.0 4 d .
O3 O 0.64949(13) 0.67535(17) 0.39037(10) 0.0436(5) Uani 1.0 4 d .
O4 O 0.80094(12) 0.88749(18) 0.44570(10) 0.0445(5) Uani 1.0 4 d .
O16 O 0.69949(17) 0.5783(2) 0.28424(12) 0.0612(6) Uani 1.0 4 d .
O30 O 0.82563(16) 0.2243(3) 0.55049(13) 0.0689(6) Uani 1.0 4 d .
N11 N 0.9433(3) 0.9884(5) 0.76007(17) 0.0909(11) Uani 1.0 4 d .
N22 N 0.75679(16) 0.2958(3) 0.50214(14) 0.0490(6) Uani 1.0 4 d .
N33 N 0.6956(2) 0.8009(4) 0.58752(17) 0.0747(8) Uani 1.0 4 d .
C2 C 0.87631(18) 0.9233(3) 0.60946(15) 0.0422(6) Uani 1.0 4 d .
C3 C 0.64727(18) 0.8086(3) 0.35232(16) 0.0442(6) Uani 1.0 4 d .
C5 C 0.96101(18) 0.9781(3) 0.41656(15) 0.0399(6) Uani 1.0 4 d .
C6 C 0.67616(18) 0.5678(3) 0.34866(17) 0.0448(6) Uani 1.0 4 d .
C7 C 0.75653(19) 0.8686(3) 0.36044(15) 0.0441(6) Uani 1.0 4 d .
C8 C 0.9141(2) 0.9569(4) 0.69369(18) 0.0584(8) Uani 1.0 4 d .
C9 C 0.6420(2) 0.2905(3) 0.50122(17) 0.0511(7) Uani 1.0 4 d .
C10 C 0.67750(19) 0.4323(3) 0.39221(17) 0.0497(7) Uani 1.0 4 d .
C12 C 0.78779(19) 0.3953(3) 0.44489(16) 0.0457(6) Uani 1.0 4 d .
C13 C 0.6022(2) 0.4160(3) 0.44791(18) 0.0545(7) Uani 1.0 4 d .
C14 C 0.8464(3) 0.5154(4) 0.4927(2) 0.0654(9) Uani 1.0 4 d .
C17 C 0.8575(3) 0.3252(4) 0.3957(3) 0.0732(10) Uani 1.0 4 d .
C19 C 0.6275(3) 0.3068(4) 0.5875(3) 0.0792(11) Uani 1.0 4 d .
C20 C 0.5976(3) 0.1543(4) 0.4651(3) 0.0787(10) Uani 1.0 4 d .
C23 C 1.0865(3) 0.6393(4) 0.2668(3) 0.0824(11) Uani 1.0 4 d .
C27 C 0.93636(17) 0.9607(3) 0.55512(14) 0.0364(5) Uani 1.0 4 d .
C28 C 0.89966(17) 0.9415(3) 0.46799(14) 0.0372(5) Uani 1.0 4 d .
C32 C 0.7751(2) 0.8561(3) 0.59260(16) 0.0512(7) Uani 1.0 4 d .
H3A H 0.6047 0.8711 0.3768 0.0530 Uiso 1.0 4 calc R
H3B H 0.6135 0.8000 0.2952 0.0530 Uiso 1.0 4 calc R
H5 H 0.9360 0.9632 0.3612 0.0478 Uiso 1.0 4 calc R
H7A H 0.8007 0.8065 0.3372 0.0529 Uiso 1.0 4 calc R
H7B H 0.7523 0.9562 0.3322 0.0529 Uiso 1.0 4 calc R
H10 H 0.6593 0.3607 0.3504 0.0596 Uiso 1.0 4 calc R
H13A H 0.5302 0.4007 0.4169 0.0654 Uiso 1.0 4 calc R
H13B H 0.6029 0.4977 0.4811 0.0654 Uiso 1.0 4 calc R
H14A H 0.9102 0.4824 0.5285 0.0785 Uiso 1.0 4 calc R
H14B H 0.8015 0.5580 0.5240 0.0785 Uiso 1.0 4 calc R
H14C H 0.8646 0.5817 0.4559 0.0785 Uiso 1.0 4 calc R
H17A H 0.9208 0.2911 0.4316 0.0879 Uiso 1.0 4 calc R
H17B H 0.8766 0.3903 0.3586 0.0879 Uiso 1.0 4 calc R
H17C H 0.8193 0.2498 0.3658 0.0879 Uiso 1.0 4 calc R
H19A H 0.6579 0.3927 0.6095 0.0950 Uiso 1.0 4 calc R
H19B H 0.6624 0.2322 0.6203 0.0950 Uiso 1.0 4 calc R
H19C H 0.5530 0.3057 0.5873 0.0950 Uiso 1.0 4 calc R
H20A H 0.5233 0.1489 0.4655 0.0944 Uiso 1.0 4 calc R
H20B H 0.6351 0.0800 0.4966 0.0944 Uiso 1.0 4 calc R
H20C H 0.6061 0.1477 0.4102 0.0944 Uiso 1.0 4 calc R
H23A H 1.0935 0.6913 0.2192 0.0989 Uiso 1.0 4 calc R
H23B H 1.1284 0.6853 0.3143 0.0989 Uiso 1.0 4 calc R

loop_
_atom_site_aniso_label
_atom_site_aniso_U_11
_atom_site_aniso_U_22
_atom_site_aniso_U_33
_atom_site_aniso_U_12
_atom_site_aniso_U_13
_atom_site_aniso_U_23
Cl15 0.1132(10) 0.1221(11) 0.1627(14) 0.0315(8) 0.0323(9) -0.0336(9)
Cl18 0.0788(6) 0.1028(8) 0.0903(8) 0.0078(5) 0.0293(5) 0.0035(6)
O3 0.0423(9) 0.0442(10) 0.0456(10) -0.0023(8) 0.0124(8) 0.0034(8)
O4 0.0376(9) 0.0551(11) 0.0405(10) -0.0101(8) 0.0077(7) -0.0019(8)
O16 0.0754(14) 0.0588(12) 0.0543(12) 0.0003(11) 0.0247(11) -0.0026(10)
O30 0.0607(12) 0.0690(14) 0.0734(15) 0.0259(11) 0.0074(11) 0.0201(11)
N11 0.0679(17) 0.158(4) 0.0468(17) -0.0256(19) 0.0136(14) -0.0032(18)
N22 0.0438(11) 0.0471(13) 0.0557(14) 0.0123(11) 0.0101(10) 0.0066(11)
N33 0.0561(15) 0.105(3) 0.0673(18) -0.0245(15) 0.0225(13) 0.0005(16)
C2 0.0376(12) 0.0470(14) 0.0424(14) 0.0012(11) 0.0098(10) 0.0052(11)
C3 0.0405(12) 0.0387(13) 0.0506(15) 0.0008(11) 0.0046(11) 0.0044(11)
C5 0.0393(12) 0.0413(13) 0.0394(13) -0.0003(11) 0.0098(10) 0.0015(10)
C6 0.0371(12) 0.0423(14) 0.0534(16) -0.0005(11) 0.0066(11) 0.0030(12)
C7 0.0471(13) 0.0454(14) 0.0388(14) -0.0054(11) 0.0075(11) 0.0023(11)
C8 0.0430(14) 0.087(3) 0.0474(17) -0.0083(14) 0.0154(13) 0.0067(15)
C9 0.0454(14) 0.0509(16) 0.0600(18) 0.0078(13) 0.0180(13) 0.0124(13)
C10 0.0460(14) 0.0443(15) 0.0589(17) -0.0013(12) 0.0119(13) 0.0045(13)
C12 0.0396(12) 0.0411(14) 0.0571(17) 0.0055(11) 0.0124(11) 0.0023(12)
C13 0.0420(13) 0.0608(17) 0.0621(18) 0.0101(13) 0.0148(13) 0.0202(14)
C14 0.0496(15) 0.0614(19) 0.081(3) -0.0006(15) 0.0047(15) -0.0056(16)
C17 0.079(2) 0.0633(19) 0.088(3) 0.0185(17) 0.0411(19) 0.0066(17)
C19 0.086(3) 0.091(3) 0.073(3) 0.025(2) 0.0436(19) 0.0276(19)
C20 0.066(2) 0.068(3) 0.098(3) -0.0064(17) 0.0080(19) 0.0146(19)
C23 0.072(3) 0.094(3) 0.082(3) 0.002(2) 0.0177(19) -0.005(2)
C27 0.0368(11) 0.0342(12) 0.0393(13) 0.0040(10) 0.0105(10) 0.0041(10)
C28 0.0359(11) 0.0343(12) 0.0408(13) 0.0005(10) 0.0074(10) 0.0020(10)
C32 0.0457(14) 0.0647(18) 0.0469(16) -0.0030(13) 0.0181(12) 0.0038(13)

loop_
_atom_type_symbol
_atom_type_description
_atom_type_scat_dispersion_real
_atom_type_scat_dispersion_imag
_atom_type_scat_source
C C 0.0033 0.0016
;
International Tables for Crystallography
(1992, Vol. C, Tables 4.2.6.8 and 6.1.1.4)
;
N N 0.0061 0.0033
;
International Tables for Crystallography
(1992, Vol. C, Tables 4.2.6.8 and 6.1.1.4)
;
O O 0.0106 0.0060
;
International Tables for Crystallography
(1992, Vol. C, Tables 4.2.6.8 and 6.1.1.4)
;
Cl Cl 0.1484 0.1585
;
International Tables for Crystallography
(1992, Vol. C, Tables 4.2.6.8 and 6.1.1.4)
;
H H 0.0000 0.0000
;
International Tables for Crystallography
(1992, Vol. C, Table 6.1.1.4)
;

loop_
_geom_angle_atom_site_label_1
_geom_angle_atom_site_label_2
_geom_angle_atom_site_label_3
_geom_angle
_geom_angle_publ_flag
_geom_angle_site_symmetry_1
_geom_angle_site_symmetry_3
C3 O3 C6 116.3(2) yes . .
C7 O4 C28 117.9(2) yes . .
O30 N22 C9 122.8(3) yes . .
O30 N22 C12 121.6(2) yes . .
C9 N22 C12 115.5(2) yes . .
C8 C2 C27 119.0(3) yes . .
C8 C2 C32 113.2(3) yes . .
C27 C2 C32 127.8(3) yes . .
O3 C3 C7 112.47(19) yes . .
C27 C5 C28 121.7(3) yes 3_776 .
O3 C6 O16 123.8(3) yes . .
O3 C6 C10 113.4(3) yes . .
O16 C6 C10 122.8(3) yes . .
O4 C7 C3 107.2(3) yes . .
N11 C8 C2 177.6(4) yes . .
N22 C9 C13 100.5(3) yes . .
N22 C9 C19 108.9(3) yes . .
N22 C9 C20 108.8(3) yes . .
C13 C9 C19 112.6(3) yes . .
C13 C9 C20 114.1(3) yes . .
C19 C9 C20 111.2(3) yes . .
C6 C10 C12 113.2(2) yes . .
C6 C10 C13 117.3(3) yes . .
C12 C10 C13 104.8(3) yes . .
N22 C12 C10 100.3(2) yes . .
N22 C12 C14 109.1(3) yes . .
N22 C12 C17 110.2(3) yes . .
C10 C12 C14 114.4(3) yes . .
C10 C12 C17 111.8(3) yes . .
C14 C12 C17 110.5(3) yes . .
C9 C13 C10 105.8(3) yes . .
Cl15 C23 Cl18 111.4(3) yes . .
C2 C27 C5 120.2(2) yes . 3_776
C2 C27 C28 122.5(2) yes . .
C5 C27 C28 117.3(3) yes 3_776 .
O4 C28 C5 125.1(2) yes . .
O4 C28 C27 113.9(2) yes . .
C5 C28 C27 120.9(2) yes . .
N33 C32 C2 173.0(3) yes . .
O3 C3 H3A 109.110 no . .
O3 C3 H3B 109.102 no . .
C7 C3 H3A 109.107 no . .
C7 C3 H3B 109.107 no . .
H3A C3 H3B 107.836 no . .
C27 C5 H5 119.130 no 3_776 .
C28 C5 H5 119.129 no . .
O4 C7 H7A 110.267 no . .
O4 C7 H7B 110.275 no . .
C3 C7 H7A 110.267 no . .
C3 C7 H7B 110.266 no . .
H7A C7 H7B 108.533 no . .
C6 C10 H10 106.971 no . .
C12 C10 H10 106.981 no . .
C13 C10 H10 106.985 no . .
C9 C13 H13A 110.569 no . .
C9 C13 H13B 110.565 no . .
C10 C13 H13A 110.573 no . .
C10 C13 H13B 110.569 no . .
H13A C13 H13B 108.723 no . .
C12 C14 H14A 109.471 no . .
C12 C14 H14B 109.473 no . .
C12 C14 H14C 109.478 no . .
H14A C14 H14B 109.465 no . .
H14A C14 H14C 109.470 no . .
H14B C14 H14C 109.471 no . .
C12 C17 H17A 109.468 no . .
C12 C17 H17B 109.472 no . .
C12 C17 H17C 109.469 no . .
H17A C17 H17B 109.474 no . .
H17A C17 H17C 109.466 no . .
H17B C17 H17C 109.479 no . .
C9 C19 H19A 109.466 no . .
C9 C19 H19B 109.467 no . .
C9 C19 H19C 109.475 no . .
H19A C19 H19B 109.474 no . .
H19A C19 H19C 109.476 no . .
H19B C19 H19C 109.469 no . .
C9 C20 H20A 109.475 no . .
C9 C20 H20B 109.468 no . .
C9 C20 H20C 109.467 no . .
H20A C20 H20B 109.475 no . .
H20A C20 H20C 109.477 no . .
H20B C20 H20C 109.466 no . .
Cl15 C23 H23A 109.354 no . .
Cl15 C23 H23B 109.359 no . .
Cl18 C23 H23A 109.358 no . .
Cl18 C23 H23B 109.365 no . .
H23A C23 H23B 107.984 no . .

loop_
_geom_bond_atom_site_label_1
_geom_bond_atom_site_label_2
_geom_bond_distance
_geom_bond_publ_flag
_geom_bond_site_symmetry_2
Cl15 C23 1.738(5) yes .
Cl18 C23 1.754(4) yes .
O3 C3 1.441(3) yes .
O3 C6 1.346(4) yes .
O4 C7 1.438(3) yes .
O4 C28 1.349(3) yes .
O16 C6 1.196(4) yes .
O30 N22 1.270(3) yes .
N11 C8 1.142(4) yes .
N22 C9 1.477(4) yes .
N22 C12 1.483(4) yes .
N33 C32 1.143(4) yes .
C2 C8 1.434(4) yes .
C2 C27 1.375(4) yes .
C2 C32 1.428(4) yes .
C3 C7 1.502(4) yes .
C5 C27 1.431(3) yes 3_776
C5 C28 1.347(4) yes .
C6 C10 1.505(4) yes .
C9 C13 1.532(4) yes .
C9 C19 1.519(5) yes .
C9 C20 1.513(5) yes .
C10 C12 1.541(4) yes .
C10 C13 1.504(5) yes .
C12 C14 1.519(4) yes .
C12 C17 1.514(5) yes .
C27 C28 1.454(4) yes .
C3 H3A 0.970 no .
C3 H3B 0.970 no .
C5 H5 0.930 no .
C7 H7A 0.970 no .
C7 H7B 0.970 no .
C10 H10 0.980 no .
C13 H13A 0.970 no .
C13 H13B 0.970 no .
C14 H14A 0.960 no .
C14 H14B 0.960 no .
C14 H14C 0.960 no .
C17 H17A 0.960 no .
C17 H17B 0.960 no .
C17 H17C 0.960 no .
C19 H19A 0.960 no .
C19 H19B 0.960 no .
C19 H19C 0.960 no .
C20 H20A 0.960 no .
C20 H20B 0.960 no .
C20 H20C 0.960 no .
C23 H23A 0.970 no .
C23 H23B 0.970 no .

loop_
_geom_contact_atom_site_label_1
_geom_contact_atom_site_label_2
_geom_contact_distance
_geom_contact_publ_flag
_geom_contact_site_symmetry_2
O3 O4 2.847(3) no .
O3 N33 3.470(4) no .
O3 C12 3.267(3) no .
O3 C13 2.813(4) no .
O3 C14 3.143(4) no .
O4 N33 3.121(4) no .
O4 C2 2.741(3) no .
O4 C32 2.594(4) no .
O16 C3 2.666(4) no .
O16 C7 3.114(4) no .
O16 C12 3.229(4) no .
O16 C17 3.465(4) no .
O30 C10 3.547(4) no .
O30 C13 3.539(4) no .
O30 C14 3.019(4) no .
O30 C17 2.905(5) no .
O30 C19 2.876(5) no .
O30 C20 3.048(4) no .
N11 C5 3.489(5) no 3_776
N11 C27 3.453(4) no .
N11 C32 3.406(4) no .
N33 C8 3.343(4) no .
C5 C5 2.805(4) no 3_776
C5 C7 2.803(4) no .
C5 C8 2.793(5) no 3_776
C6 C7 3.087(4) no .
C6 C14 2.934(4) no .
C6 C17 3.286(5) no .
C9 C14 3.448(5) no .
C10 C20 3.227(5) no .
C12 C20 3.459(5) no .
C13 C14 3.217(4) no .
C27 C27 2.847(4) no 3_776
C28 C28 2.811(3) no 3_776
C28 C32 3.034(4) no .
Cl18 O16 3.357(3) no .
O3 N11 3.438(4) no 4_464
O16 Cl18 3.357(3) no .
O16 N11 3.300(4) no 4_464
O16 C7 3.324(4) no 2_645
O30 C2 3.107(4) no 1_545
O30 C5 3.323(4) no 3_766
O30 C8 3.556(4) no 1_545
O30 C23 3.316(5) no 3_766
O30 C27 2.920(3) no 1_545
O30 C28 3.313(4) no 1_545
N11 O3 3.438(4) no 4_565
N11 O16 3.300(4) no 4_565
N11 C6 3.089(4) no 4_565
N11 C10 3.417(4) no 4_565
N11 C13 3.495(4) no 4_565
N11 C19 3.407(6) no 2_656
C2 O30 3.107(4) no 1_565
C5 O30 3.323(4) no 3_766
C6 N11 3.089(4) no 4_464
C7 O16 3.324(4) no 2_655
C8 O30 3.556(4) no 1_565
C10 N11 3.417(4) no 4_464
C13 N11 3.495(4) no 4_464
C19 N11 3.407(6) no 2_646
C23 O30 3.316(5) no 3_766
C27 O30 2.920(3) no 1_565
C28 O30 3.313(4) no 1_565
O3 H7A 2.6475 no .
O3 H7B 3.2747 no .
O3 H10 3.1341 no .
O3 H13A 3.1574 no .
O3 H13B 2.4675 no .
O3 H14B 2.8730 no .
O3 H14C 2.8916 no .
O4 H3A 2.5422 no .
O4 H3B 3.2058 no .
O4 H5 2.5925 no .
O4 H14B 3.4587 no .
O4 H14C 3.0716 no .
O16 H3A 3.5853 no .
O16 H3B 2.4454 no .
O16 H7A 2.6231 no .
O16 H10 2.4962 no .
O16 H14C 3.1894 no .
O16 H17B 2.9719 no .
O30 H14A 2.7885 no .
O30 H14B 3.2728 no .
O30 H17A 2.6566 no .
O30 H17C 3.1120 no .
O30 H19A 3.0496 no .
O30 H19B 2.6334 no .
O30 H20B 2.7967 no .
O30 H20C 3.3433 no .
N11 H5 2.8742 no 3_776
N22 H10 2.6647 no .
N22 H13A 3.1246 no .
N22 H13B 2.7536 no .
N22 H14A 2.6438 no .
N22 H14B 2.6151 no .
N22 H14C 3.2736 no .
N22 H17A 2.6488 no .
N22 H17B 3.2828 no .
N22 H17C 2.6420 no .
N22 H19A 2.6131 no .
N22 H19B 2.6332 no .
N22 H19C 3.2672 no .
N22 H20A 3.2619 no .
N22 H20B 2.6054 no .
N22 H20C 2.6270 no .
N33 H3A 3.5553 no .
N33 H13B 3.5141 no .
N33 H14B 3.0370 no .
C2 H5 2.6025 no 3_776
C5 H7A 2.7561 no .
C5 H7B 2.7563 no .
C6 H3A 3.1502 no .
C6 H3B 2.4935 no .
C6 H7A 2.8489 no .
C6 H13A 2.9093 no .
C6 H13B 2.7022 no .
C6 H14B 3.0419 no .
C6 H14C 2.6884 no .
C6 H17B 3.0779 no .
C6 H17C 3.5724 no .
C7 H5 2.4867 no .
C7 H14C 3.3575 no .
C8 H5 2.4482 no 3_776
C9 H10 2.6934 no .
C9 H14B 3.2789 no .
C9 H17C 3.5981 no .
C10 H14A 3.3831 no .
C10 H14B 2.7216 no .
C10 H14C 2.8128 no .
C10 H17A 3.3496 no .
C10 H17B 2.7795 no .
C10 H17C 2.6525 no .
C10 H20C 2.9466 no .
C12 H13A 3.2485 no .
C12 H13B 2.7737 no .
C12 H19A 3.5514 no .
C12 H20C 3.3140 no .
C13 H14B 2.9454 no .
C13 H19A 2.6715 no .
C13 H19B 3.3544 no .
C13 H19C 2.7859 no .
C13 H20A 2.8229 no .
C13 H20B 3.3642 no .
C13 H20C 2.6821 no .
C14 H10 3.3541 no .
C14 H13B 3.1058 no .
C14 H17A 2.6761 no .
C14 H17B 2.6740 no .
C14 H17C 3.3195 no .
C17 H10 2.5208 no .
C17 H14A 2.6713 no .
C17 H14B 3.3186 no .
C17 H14C 2.6813 no .
C19 H13A 3.0164 no .
C19 H13B 2.5514 no .
C19 H20A 2.6763 no .
C19 H20B 2.6972 no .
C19 H20C 3.3263 no .
C20 H10 3.0133 no .
C20 H13A 2.6104 no .
C20 H13B 3.3414 no .
C20 H19A 3.3250 no .
C20 H19B 2.6775 no .
C20 H19C 2.6986 no .
C27 H5 3.2748 no .
C28 H5 3.3066 no 3_776
C28 H7A 2.6382 no .
C28 H7B 2.6342 no .
C28 H14C 3.5185 no .
C32 H14B 3.1617 no .
H3A H7A 2.8250 no .
H3A H7B 2.3472 no .
H3B H7A 2.3597 no .
H3B H7B 2.3211 no .
H5 H7A 2.2803 no .
H5 H7B 2.3094 no .
H7A H14C 2.9514 no .
H10 H13A 2.2399 no .
H10 H13B 2.8077 no .
H10 H14C 3.5577 no .
H10 H17A 3.4100 no .
H10 H17B 2.7877 no .
H10 H17C 2.2883 no .
H10 H20A 3.5492 no .
H10 H20C 2.4631 no .
H13A H19A 3.3026 no .
H13A H19C 2.9750 no .
H13A H20A 2.5854 no .
H13A H20B 3.5363 no .
H13A H20C 2.6542 no .
H13B H14B 2.5677 no .
H13B H14C 3.5869 no .
H13B H19A 2.3570 no .
H13B H19B 3.4568 no .
H13B H19C 2.7609 no .
H13B H20A 3.5288 no .
H14A H17A 2.4983 no .
H14A H17B 2.9440 no .
H14A H17C 3.5463 no .
H14B H17A 3.5461 no .
H14B H17B 3.5495 no .
H14B H19A 3.0451 no .
H14C H17A 2.9621 no .
H14C H17B 2.5070 no .
H14C H17C 3.5528 no .
H17C H20C 3.1643 no .
H19A H20A 3.5547 no .
H19A H20B 3.5599 no .
H19B H20A 2.9349 no .
H19B H20B 2.5186 no .
H19B H20C 3.5567 no .
H19C H20A 2.5189 no .
H19C H20B 2.9976 no .
H19C H20C 3.5623 no .
Cl15 H3A 3.5707 no 2_645
Cl15 H3B 3.5581 no 2_645
Cl15 H14B 3.5550 no 3_766
Cl15 H19A 3.3121 no 3_766
Cl15 H19B 3.1782 no 4_554
Cl18 H3A 3.5678 no 2_645
Cl18 H3B 3.5014 no 2_645
Cl18 H5 3.5287 no .
Cl18 H7A 2.9454 no .
Cl18 H7B 3.3294 no 2_645
Cl18 H10 3.1306 no 2_655
Cl18 H14C 3.5619 no .
Cl18 H17B 3.0646 no .
Cl18 H20C 3.0154 no 2_655
O3 H19C 2.7247 no 3_666
O4 H20B 3.1017 no 1_565
O4 H20C 3.5164 no 1_565
O16 H5 2.9004 no 2_645
O16 H7A 3.3399 no 2_645
O16 H7B 2.4909 no 2_645
O16 H17C 2.9957 no 2_655
O30 H5 3.5947 no 3_766
O30 H23B 2.3937 no 3_766
N11 H3B 3.5229 no 4_565
N11 H10 3.2137 no 4_565
N11 H13A 2.8455 no 4_565
N11 H19A 2.9496 no 2_656
N11 H19C 3.1192 no 2_656
N11 H23A 3.1738 no 3_776
N11 H23B 3.4546 no 3_776
N22 H23B 3.1277 no 3_766
N33 H13A 3.4932 no 3_666
N33 H20A 2.8055 no 3_666
N33 H20B 3.1242 no 1_565
N33 H23A 2.8273 no 4_465
C2 H17A 3.5294 no 3_766
C3 H17B 3.5949 no 2_655
C3 H19C 3.1786 no 3_666
C3 H20C 3.5057 no 1_565
C5 H17A 3.1003 no 1_565
C5 H17C 3.2126 no 1_565
C6 H7B 3.5517 no 2_645
C6 H19C 3.5811 no 3_666
C7 H20C 3.5390 no 1_565
C8 H23B 3.5121 no 3_776
C13 H13B 3.2469 no 3_666
C13 H19C 3.3334 no 3_666
C14 H14A 3.2368 no 3_766
C14 H17A 3.5280 no 3_766
C17 H3B 3.3365 no 2_645
C17 H14A 3.5175 no 3_766
C19 H13A 3.4807 no 3_666
C19 H13B 3.4952 no 3_666
C19 H23B 3.2133 no 3_766
C20 H3A 3.1371 no 1_545
C20 H23A 3.5288 no 2_645
C23 H19A 3.4983 no 3_766
C23 H19B 3.5922 no 3_766
C23 H20C 3.4329 no 2_655
C27 H17A 3.0371 no 3_766
C28 H17A 3.4684 no 1_565
C28 H17A 3.4008 no 3_766
C28 H17C 3.4929 no 1_565
C32 H20B 3.0493 no 1_565
C32 H23A 3.5363 no 4_465
H3A Cl15 3.5707 no 2_655
H3A Cl18 3.5678 no 2_655
H3A C20 3.1371 no 1_565
H3A H19B 3.5964 no 3_666
H3A H19C 2.8259 no 3_666
H3A H20A 3.3625 no 1_565
H3A H20A 3.4388 no 3_666
H3A H20B 2.8286 no 1_565
H3A H20C 2.7412 no 1_565
H3B Cl15 3.5581 no 2_655
H3B Cl18 3.5014 no 2_655
H3B N11 3.5229 no 4_464
H3B C17 3.3365 no 2_655
H3B H17B 2.7703 no 2_655
H3B H17C 3.0712 no 2_655
H3B H19C 3.3906 no 3_666
H5 Cl18 3.5287 no .
H5 O16 2.9004 no 2_655
H5 O30 3.5947 no 3_766
H5 H17A 3.4167 no 1_565
H5 H17C 3.1706 no 1_565
H7A Cl18 2.9454 no .
H7A O16 3.3399 no 2_655
H7A H10 3.3635 no 2_655
H7A H17C 3.4754 no 2_655
H7B Cl18 3.3294 no 2_655
H7B O16 2.4909 no 2_655
H7B C6 3.5517 no 2_655
H7B H17B 3.3406 no 2_655
H7B H17C 2.9937 no 1_565
H7B H20C 3.1380 no 1_565
H10 Cl18 3.1306 no 2_645
H10 N11 3.2137 no 4_464
H10 H7A 3.3635 no 2_645
H13A N11 2.8455 no 4_464
H13A N33 3.4932 no 3_666
H13A C19 3.4807 no 3_666
H13A H13B 2.8642 no 3_666
H13A H19A 3.0992 no 3_666
H13A H19C 3.0379 no 3_666
H13A H23A 3.2110 no 2_645
H13B C13 3.2469 no 3_666
H13B C19 3.4952 no 3_666
H13B H13A 2.8642 no 3_666
H13B H13B 2.8638 no 3_666
H13B H19A 3.5311 no 3_666
H13B H19C 2.8229 no 3_666
H14A C14 3.2368 no 3_766
H14A C17 3.5175 no 3_766
H14A H14A 2.7208 no 3_766
H14A H14C 2.9232 no 3_766
H14A H17A 3.0611 no 3_766
H14A H17B 3.2203 no 3_766
H14A H23B 3.2447 no 3_766
H14B Cl15 3.5550 no 3_766
H14B H23B 3.5684 no 3_766
H14C Cl18 3.5619 no .
H14C H14A 2.9232 no 3_766
H14C H17A 3.2308 no 3_766
H17A C2 3.5294 no 3_766
H17A C5 3.1003 no 1_545
H17A C14 3.5280 no 3_766
H17A C27 3.0371 no 3_766
H17A C28 3.4684 no 1_545
H17A C28 3.4008 no 3_766
H17A H5 3.4167 no 1_545
H17A H14A 3.0611 no 3_766
H17A H14C 3.2308 no 3_766
H17B Cl18 3.0646 no .
H17B C3 3.5949 no 2_645
H17B H3B 2.7703 no 2_645
H17B H7B 3.3406 no 2_645
H17B H14A 3.2203 no 3_766
H17C O16 2.9957 no 2_645
H17C C5 3.2126 no 1_545
H17C C28 3.4929 no 1_545
H17C H3B 3.0712 no 2_645
H17C H5 3.1706 no 1_545
H17C H7A 3.4754 no 2_645
H17C H7B 2.9937 no 1_545
H19A Cl15 3.3121 no 3_766
H19A N11 2.9496 no 2_646
H19A C23 3.4983 no 3_766
H19A H13A 3.0992 no 3_666
H19A H13B 3.5311 no 3_666
H19A H23B 2.8692 no 3_766
H19B Cl15 3.1782 no 4_455
H19B C23 3.5922 no 3_766
H19B H3A 3.5964 no 3_666
H19B H23B 2.7931 no 3_766
H19C O3 2.7247 no 3_666
H19C N11 3.1192 no 2_646
H19C C3 3.1786 no 3_666
H19C C6 3.5811 no 3_666
H19C C13 3.3334 no 3_666
H19C H3A 2.8259 no 3_666
H19C H3B 3.3906 no 3_666
H19C H13A 3.0379 no 3_666
H19C H13B 2.8229 no 3_666
H20A N33 2.8055 no 3_666
H20A H3A 3.3625 no 1_545
H20A H3A 3.4388 no 3_666
H20A H20A 3.2209 no 3_656
H20A H20B 3.1768 no 3_656
H20A H23A 3.1729 no 2_645
H20B O4 3.1017 no 1_545
H20B N33 3.1242 no 1_545
H20B C32 3.0493 no 1_545
H20B H3A 2.8286 no 1_545
H20B H20A 3.1768 no 3_656
H20C Cl18 3.0154 no 2_645
H20C O4 3.5164 no 1_545
H20C C3 3.5057 no 1_545
H20C C7 3.5390 no 1_545
H20C C23 3.4329 no 2_645
H20C H3A 2.7412 no 1_545
H20C H7B 3.1380 no 1_545
H20C H23A 3.0099 no 2_645
H23A N11 3.1738 no 3_776
H23A N33 2.8273 no 4_564
H23A C20 3.5288 no 2_655
H23A C32 3.5363 no 4_564
H23A H13A 3.2110 no 2_655
H23A H20A 3.1729 no 2_655
H23A H20C 3.0099 no 2_655
H23B O30 2.3937 no 3_766
H23B N11 3.4546 no 3_776
H23B N22 3.1277 no 3_766
H23B C8 3.5121 no 3_776
H23B C19 3.2133 no 3_766
H23B H14A 3.2447 no 3_766
H23B H14B 3.5684 no 3_766
H23B H19A 2.8692 no 3_766
H23B H19B 2.7931 no 3_766

loop_
_geom_torsion_atom_site_label_1
_geom_torsion_atom_site_label_2
_geom_torsion_atom_site_label_3
_geom_torsion_atom_site_label_4
_geom_torsion
_geom_torsion_publ_flag
_geom_torsion_site_symmetry_1
_geom_torsion_site_symmetry_3
_geom_torsion_site_symmetry_4
C3 O3 C6 O16 1.6(3) no . . .
C3 O3 C6 C10 179.65(15) no . . .
C6 O3 C3 C7 -78.5(3) no . . .
C7 O4 C28 C5 -0.7(3) no . . .
C7 O4 C28 C27 178.14(17) no . . .
C28 O4 C7 C3 -179.68(17) no . . .
O30 N22 C9 C13 167.8(2) no . . .
O30 N22 C9 C19 49.3(3) no . . .
O30 N22 C9 C20 -72.0(3) no . . .
O30 N22 C12 C10 170.4(2) no . . .
O30 N22 C12 C14 -69.1(3) no . . .
O30 N22 C12 C17 52.4(3) no . . .
C9 N22 C12 C10 -12.1(3) no . . .
C9 N22 C12 C14 108.4(2) no . . .
C9 N22 C12 C17 -130.1(2) no . . .
C12 N22 C9 C13 -9.7(3) no . . .
C12 N22 C9 C19 -128.2(2) no . . .
C12 N22 C9 C20 110.5(3) no . . .
C8 C2 C27 C5 5.2(4) no . . 3_776
C8 C2 C27 C28 -174.5(2) no . . .
C32 C2 C27 C5 -177.1(3) no . . 3_776
C32 C2 C27 C28 3.3(4) no . . .
O3 C3 C7 O4 -62.4(3) no . . .
C27 C5 C28 O4 177.76(19) no 3_776 . .
C27 C5 C28 C27 -1.0(4) no 3_776 . .
C28 C5 C27 C2 -179.31(19) no . 3_776 3_776
C28 C5 C27 C28 1.0(4) no . 3_776 3_776
O3 C6 C10 C12 -92.2(3) no . . .
O3 C6 C10 C13 30.1(3) no . . .
O16 C6 C10 C12 85.9(3) no . . .
O16 C6 C10 C13 -151.8(3) no . . .
N22 C9 C13 C10 28.4(3) no . . .
C19 C9 C13 C10 144.2(3) no . . .
C20 C9 C13 C10 -87.8(3) no . . .
C6 C10 C12 N22 158.5(2) no . . .
C6 C10 C12 C14 41.9(4) no . . .
C6 C10 C12 C17 -84.7(3) no . . .
C6 C10 C13 C9 -163.99(19) no . . .
C12 C10 C13 C9 -37.5(3) no . . .
C13 C10 C12 N22 29.4(3) no . . .
C13 C10 C12 C14 -87.2(3) no . . .
C13 C10 C12 C17 146.2(2) no . . .
C2 C27 C28 O4 1.8(3) no . . .
C2 C27 C28 C5 -179.3(2) no . . .
C5 C27 C28 O4 -177.93(18) no 3_776 . .
C5 C27 C28 C5 1.0(3) no 3_776 . .
